data_2202326
loop_
_publ_author_name
'Coles, Simon J.'
'Hursthouse, Michael B.'
'Beckett, Michael A.'
'Dutton, Michael'

_publ_section_title
;
 A supramolecular assembly: aquatris(pentafluorophenyl)borane as its
 mixed dimethyl sulfone and water solvate,
 (H~2~O)B(C~6~F~5~)~3~&#x00B7;Me~2~SO~2~&#x00B7;H~2~O
;
_journal_issue 9
_journal_name_full 'Acta Crystallographica Section E'
_journal_page_first o1354
_journal_page_last o1356
_journal_paper_doi 10.1107/S1600536803014065
_journal_volume 59
_journal_year 2003
_chemical_formula_iupac 'C18 H2 B F15 O1, H2 O, C2 H6 O2 S'
_chemical_formula_moiety 'C18 H2 B F15 O1, H2 O, C2 H6 O2 S'
_chemical_formula_sum 'C20 H10 B F15 O4 S'
_chemical_formula_weight 642.15
_space_group_IT_number 2
_symmetry_cell_setting triclinic
_symmetry_space_group_name_Hall '-P 1'
_symmetry_space_group_name_H-M 'P -1'
_audit_creation_method 'WinGX routine CIF_UPDATE'
_cell_angle_alpha 77.76(3)
_cell_angle_beta 71.14(3)
_cell_angle_gamma 83.95(3)
_cell_formula_units_Z 2
_cell_length_a 10.357(2)
_cell_length_b 10.397(2)
_cell_length_c 11.671(2)
_cell_measurement_reflns_used 28129
_cell_measurement_temperature 150(2)
_cell_measurement_theta_max 27.48
_cell_measurement_theta_min 1
_cell_volume 1161.3(4)
_computing_cell_refinement 'DENZO and COLLECT'
_computing_data_collection 'DENZO (Otwinowski & Minor, 1997) and COLLECT (Hooft, 1998)'
_computing_data_reduction 'DENZO and COLLECT'
_computing_molecular_graphics 'PLATON (Spek, 2002)'
_computing_structure_refinement 'SHELXL97 (Sheldrick, 1997)'
_computing_structure_solution 'SHELXS97 (Sheldrick, 1997)'
_diffrn_ambient_temperature 150(2)
_diffrn_detector_area_resol_mean 9.091
_diffrn_measured_fraction_theta_full 0.992
_diffrn_measured_fraction_theta_max 0.992
_diffrn_measurement_device_type 'Bruker--Nonius KappaCCD area-detector'
_diffrn_measurement_method '\f and \w'
_diffrn_radiation_monochromator graphite
_diffrn_radiation_source 'Bruker--Nonius FR591 rotating anode'
_diffrn_radiation_type MoK\a
_diffrn_radiation_wavelength 0.71073
_diffrn_reflns_av_R_equivalents 0.0483
_diffrn_reflns_av_sigmaI/netI 0.0343
_diffrn_reflns_limit_h_max 13
_diffrn_reflns_limit_h_min -13
_diffrn_reflns_limit_k_max 13
_diffrn_reflns_limit_k_min -13
_diffrn_reflns_limit_l_max 15
_diffrn_reflns_limit_l_min -14
_diffrn_reflns_number 21780
_diffrn_reflns_theta_full 27.47
_diffrn_reflns_theta_max 27.47
_diffrn_reflns_theta_min 2.33
_diffrn_standards_decay_% negligible
_exptl_absorpt_coefficient_mu 0.289
_exptl_absorpt_correction_T_max 0.924
_exptl_absorpt_correction_T_min 0.796
_exptl_absorpt_correction_type multi-scan
_exptl_absorpt_process_details '(SORTAV; Blessing, 1997)'
_exptl_crystal_colour colourless
_exptl_crystal_density_diffrn 1.836
_exptl_crystal_density_method 'not measured'
_exptl_crystal_description block
_exptl_crystal_F_000 636
_exptl_crystal_size_max 0.5
_exptl_crystal_size_mid 0.3
_exptl_crystal_size_min 0.1
_refine_diff_density_max 0.306
_refine_diff_density_min -0.346
_refine_ls_extinction_coef 0.053(3)
_refine_ls_extinction_expression Fc^*^=kFc[1+0.001xFc^2^\l^3^/sin(2\q)]^-1/4^
_refine_ls_extinction_method SHELXL97
_refine_ls_goodness_of_fit_ref 1.025
_refine_ls_hydrogen_treatment mixed
_refine_ls_matrix_type full
_refine_ls_number_parameters 389
_refine_ls_number_reflns 5282
_refine_ls_number_restraints 0
_refine_ls_restrained_S_all 1.025
_refine_ls_R_factor_all 0.0434
_refine_ls_R_factor_gt 0.0349
_refine_ls_shift/su_max 0.007
_refine_ls_shift/su_mean 0.001
_refine_ls_structure_factor_coef Fsqd
_refine_ls_weighting_details 'calc w = 1/[\s^2^(Fo^2^)+(0.0521P)^2^+0.3645P] where P = (Fo^2^+2Fc^2^)/3'
_refine_ls_weighting_scheme calc
_refine_ls_wR_factor_gt 0.0905
_refine_ls_wR_factor_ref 0.0955
_reflns_number_gt 4488
_reflns_number_total 5282
_reflns_threshold_expression I>2\s(I)
_cod_data_source_file bt6294.cif
_cod_data_source_block I
_cod_depositor_comments
;
The following automatic conversions were performed:
'_symmetry_cell_setting' value 'Triclinic' changed to 'triclinic'
according to '/home/saulius/struct/CIF-dictionaries/cif_core.dic'
dictionary named 'cif_core.dic' version 2.4.1 from 2010-06-29.

Automatic conversion script
Id: cif_fix_enum 1527 2010-12-29 10:47:43Z saulius 

The following automatic conversions were performed:

'_symmetry_cell_setting' value 'Triclinic' changed to 'triclinic'
according to /home/saulius/struct/CIF-dictionaries/cif_core.dic
dictionary named 'cif_core.dic' version 2.4.1 from 2010-06-29.

Automatic conversion script
Id: cif_fix_values 1715 2011-07-08 13:25:40Z adriana 
;
_cod_original_cell_volume 1161.4(4)
_cod_database_code 2202326
_cod_database_fobs_code 2202326

loop_
_symmetry_equiv_pos_as_xyz
'x, y, z'
'-x, -y, -z'

loop_
_atom_site_label
_atom_site_fract_x
_atom_site_fract_y
_atom_site_fract_z
_atom_site_U_iso_or_equiv
_atom_site_adp_type
_atom_site_calc_flag
_atom_site_refinement_flags
_atom_site_occupancy
_atom_site_disorder_assembly
_atom_site_disorder_group
_atom_site_type_symbol
C19 0.2625(2) 0.8571(2) 0.70859(17) 0.0413(5) Uani d . 1 . . C
H19A 0.1842 0.898 0.6827 0.062 Uiso calc R 1 . . H
H19B 0.2704 0.7631 0.705 0.062 Uiso calc R 1 . . H
H19C 0.3461 0.8997 0.6534 0.062 Uiso calc R 1 . . H
C20 0.08256(18) 0.80419(19) 0.94796(19) 0.0386(4) Uani d . 1 . . C
H20A 0.0597 0.8171 1.0332 0.058 Uiso calc R 1 . . H
H20B 0.09 0.7097 0.9468 0.058 Uiso calc R 1 . . H
H20C 0.0107 0.8459 0.913 0.058 Uiso calc R 1 . . H
O1 0.45265(11) 0.69772(10) 0.08847(9) 0.0191(2) Uani d . 1 . . O
O2 0.34720(11) 0.80142(11) 0.90083(10) 0.0285(3) Uani d . 1 . . O
O3 0.22508(13) 1.01449(11) 0.86389(11) 0.0333(3) Uani d . 1 . . O
C1 0.36419(14) 0.48334(14) 0.23435(13) 0.0185(3) Uani d . 1 . . C
C2 0.27463(14) 0.46974(14) 0.17163(13) 0.0204(3) Uani d . 1 . . C
C3 0.23443(15) 0.34963(15) 0.16471(14) 0.0243(3) Uani d . 1 . . C
C4 0.28174(15) 0.23669(15) 0.22583(14) 0.0254(3) Uani d . 1 . . C
C5 0.36667(16) 0.24418(14) 0.29350(14) 0.0245(3) Uani d . 1 . . C
C6 0.40556(14) 0.36611(14) 0.29685(13) 0.0214(3) Uani d . 1 . . C
C7 0.55347(14) 0.63743(13) 0.25742(12) 0.0184(3) Uani d . 1 . . C
C8 0.66924(15) 0.56870(14) 0.19553(13) 0.0200(3) Uani d . 1 . . C
C9 0.79759(15) 0.57691(15) 0.20311(14) 0.0233(3) Uani d . 1 . . C
C10 0.81640(15) 0.65633(16) 0.27630(14) 0.0262(3) Uani d . 1 . . C
C11 0.70654(16) 0.72675(15) 0.33959(13) 0.0241(3) Uani d . 1 . . C
C12 0.57886(15) 0.71713(14) 0.32865(13) 0.0215(3) Uani d . 1 . . C
C13 0.27884(14) 0.70868(13) 0.31002(13) 0.0186(3) Uani d . 1 . . C
C14 0.22710(15) 0.66191(15) 0.43602(14) 0.0234(3) Uani d . 1 . . C
C15 0.11178(16) 0.71416(16) 0.51282(13) 0.0269(3) Uani d . 1 . . C
C16 0.04044(15) 0.81871(15) 0.46402(14) 0.0247(3) Uani d . 1 . . C
C17 0.08604(14) 0.86860(14) 0.33981(14) 0.0218(3) Uani d . 1 . . C
C18 0.20305(14) 0.81389(14) 0.26681(13) 0.0186(3) Uani d . 1 . . C
B1 0.41084(15) 0.63123(15) 0.22808(14) 0.0170(3) Uani d . 1 . . B
F1 0.22276(9) 0.57899(8) 0.11235(8) 0.0249(2) Uani d . 1 . . F
F2 0.15038(10) 0.34249(10) 0.09959(9) 0.0344(2) Uani d . 1 . . F
F3 0.24525(11) 0.11841(9) 0.22023(9) 0.0377(3) Uani d . 1 . . F
F4 0.41141(10) 0.13279(9) 0.35367(9) 0.0341(2) Uani d . 1 . . F
F5 0.48976(9) 0.36592(9) 0.36452(8) 0.0277(2) Uani d . 1 . . F
F6 0.65819(9) 0.48882(9) 0.12215(8) 0.0260(2) Uani d . 1 . . F
F7 0.90480(9) 0.50805(10) 0.14013(9) 0.0331(2) Uani d . 1 . . F
F8 0.94094(10) 0.66504(11) 0.28561(10) 0.0405(3) Uani d . 1 . . F
F9 0.72494(10) 0.80583(10) 0.40967(9) 0.0362(2) Uani d . 1 . . F
F10 0.47789(9) 0.79352(9) 0.39056(9) 0.0300(2) Uani d . 1 . . F
F11 0.29383(10) 0.55958(10) 0.48881(8) 0.0342(2) Uani d . 1 . . F
F12 0.06839(11) 0.66398(11) 0.63453(8) 0.0401(3) Uani d . 1 . . F
F13 -0.07282(9) 0.87075(10) 0.53615(9) 0.0353(2) Uani d . 1 . . F
F14 0.01552(9) 0.96777(9) 0.28960(9) 0.0308(2) Uani d . 1 . . F
F15 0.23967(9) 0.87007(8) 0.14502(8) 0.0252(2) Uani d . 1 . . F
S1 0.23883(4) 0.87561(4) 0.86009(3) 0.02401(12) Uani d . 1 . . S
O4 0.59411(15) 0.89952(13) 0.03606(14) 0.0408(3) Uani d . 1 . . O
H1B 0.499(2) 0.765(2) 0.072(2) 0.046(6) Uiso d . 1 . . H
H4B 0.644(3) 0.916(3) 0.073(3) 0.082(10) Uiso d . 1 . . H
H1A 0.393(2) 0.712(2) 0.048(2) 0.050(6) Uiso d . 1 . . H
H4A 0.630(5) 0.927(5) -0.036(5) 0.18(2) Uiso d . 1 . . H

loop_
_atom_site_aniso_label
_atom_site_aniso_U_11
_atom_site_aniso_U_22
_atom_site_aniso_U_33
_atom_site_aniso_U_12
_atom_site_aniso_U_13
_atom_site_aniso_U_23
C19 0.0421(10) 0.0545(12) 0.0380(10) 0.0217(9) -0.0259(8) -0.0217(9)
C20 0.0267(9) 0.0378(10) 0.0536(11) -0.0060(7) -0.0169(8) -0.0046(8)
O1 0.0183(5) 0.0207(5) 0.0189(5) -0.0025(4) -0.0072(4) -0.0022(4)
O2 0.0260(6) 0.0343(6) 0.0277(6) 0.0043(5) -0.0145(5) -0.0041(5)
O3 0.0400(7) 0.0234(6) 0.0414(7) -0.0009(5) -0.0193(5) -0.0065(5)
C1 0.0158(6) 0.0189(7) 0.0200(7) -0.0006(5) -0.0034(5) -0.0053(5)
C2 0.0179(7) 0.0210(7) 0.0211(7) -0.0002(5) -0.0043(5) -0.0044(5)
C3 0.0195(7) 0.0307(8) 0.0245(7) -0.0061(6) -0.0042(6) -0.0108(6)
C4 0.0251(7) 0.0203(7) 0.0275(8) -0.0089(6) 0.0024(6) -0.0099(6)
C5 0.0257(7) 0.0171(7) 0.0242(7) -0.0006(6) -0.0007(6) -0.0013(6)
C6 0.0187(7) 0.0226(7) 0.0220(7) -0.0008(5) -0.0047(5) -0.0050(6)
C7 0.0206(7) 0.0176(7) 0.0172(7) -0.0017(5) -0.0071(5) -0.0017(5)
C8 0.0218(7) 0.0193(7) 0.0201(7) -0.0033(5) -0.0073(5) -0.0036(5)
C9 0.0188(7) 0.0251(7) 0.0245(7) 0.0001(6) -0.0056(6) -0.0036(6)
C10 0.0201(7) 0.0326(8) 0.0282(8) -0.0073(6) -0.0122(6) -0.0005(6)
C11 0.0306(8) 0.0247(8) 0.0218(7) -0.0075(6) -0.0126(6) -0.0045(6)
C12 0.0238(7) 0.0192(7) 0.0213(7) -0.0004(5) -0.0069(6) -0.0036(5)
C13 0.0186(7) 0.0178(7) 0.0207(7) -0.0019(5) -0.0069(5) -0.0047(5)
C14 0.0246(7) 0.0218(7) 0.0219(7) 0.0005(6) -0.0067(6) -0.0019(6)
C15 0.0283(8) 0.0303(8) 0.0176(7) -0.0048(6) -0.0004(6) -0.0039(6)
C16 0.0173(7) 0.0263(8) 0.0287(8) -0.0019(6) -0.0002(6) -0.0118(6)
C17 0.0180(7) 0.0184(7) 0.0308(8) 0.0008(5) -0.0095(6) -0.0063(6)
C18 0.0200(7) 0.0181(7) 0.0182(7) -0.0028(5) -0.0058(5) -0.0037(5)
B1 0.0165(7) 0.0173(7) 0.0171(7) 0.0001(6) -0.0054(6) -0.0031(6)
F1 0.0237(4) 0.0251(5) 0.0296(5) 0.0012(3) -0.0140(4) -0.0054(4)
F2 0.0308(5) 0.0409(6) 0.0394(6) -0.0102(4) -0.0147(4) -0.0142(4)
F3 0.0471(6) 0.0246(5) 0.0391(6) -0.0154(4) -0.0020(5) -0.0121(4)
F4 0.0419(6) 0.0169(4) 0.0375(5) 0.0019(4) -0.0085(4) 0.0004(4)
F5 0.0295(5) 0.0242(5) 0.0322(5) 0.0008(4) -0.0168(4) -0.0005(4)
F6 0.0224(4) 0.0290(5) 0.0306(5) 0.0003(4) -0.0079(4) -0.0156(4)
F7 0.0187(4) 0.0423(6) 0.0388(5) 0.0052(4) -0.0076(4) -0.0139(4)
F8 0.0236(5) 0.0585(7) 0.0486(6) -0.0070(5) -0.0183(4) -0.0157(5)
F9 0.0403(6) 0.0422(6) 0.0362(5) -0.0103(4) -0.0175(4) -0.0161(4)
F10 0.0301(5) 0.0312(5) 0.0343(5) 0.0044(4) -0.0116(4) -0.0185(4)
F11 0.0396(6) 0.0332(5) 0.0223(5) 0.0098(4) -0.0082(4) 0.0032(4)
F12 0.0424(6) 0.0479(6) 0.0183(5) 0.0005(5) 0.0029(4) -0.0016(4)
F13 0.0235(5) 0.0390(6) 0.0367(5) 0.0021(4) 0.0043(4) -0.0156(4)
F14 0.0236(5) 0.0274(5) 0.0403(5) 0.0091(4) -0.0117(4) -0.0063(4)
F15 0.0289(5) 0.0241(4) 0.0198(4) 0.0045(4) -0.0071(3) -0.0014(3)
S1 0.0244(2) 0.0238(2) 0.0283(2) 0.00225(14) -0.01379(15) -0.00704(15)
O4 0.0494(8) 0.0372(7) 0.0399(8) -0.0191(6) -0.0209(6) 0.0031(6)

loop_
_atom_type_symbol
_atom_type_description
_atom_type_scat_dispersion_real
_atom_type_scat_dispersion_imag
_atom_type_scat_source
C C 0.0033 0.0016 'International Tables Vol C Tables 4.2.6.8 and 6.1.1.4'
H H 0 0 'International Tables Vol C Tables 4.2.6.8 and 6.1.1.4'
B B 0.0013 0.0007 'International Tables Vol C Tables 4.2.6.8 and 6.1.1.4'
O O 0.0106 0.006 'International Tables Vol C Tables 4.2.6.8 and 6.1.1.4'
F F 0.0171 0.0103 'International Tables Vol C Tables 4.2.6.8 and 6.1.1.4'
S S 0.1246 0.1234 'International Tables Vol C Tables 4.2.6.8 and 6.1.1.4'

loop_
_geom_angle_atom_site_label_1
_geom_angle_atom_site_label_2
_geom_angle_atom_site_label_3
_geom_angle
_geom_angle_publ_flag
C6 C1 C2 114.58(13) ?
C6 C1 B1 126.57(13) ?
C2 C1 B1 118.85(13) ?
F1 C2 C3 116.87(13) ?
F1 C2 C1 119.29(12) ?
C3 C2 C1 123.84(14) ?
F2 C3 C4 120.00(13) ?
F2 C3 C2 121.16(15) ?
C4 C3 C2 118.84(14) ?
F3 C4 C3 120.26(15) ?
F3 C4 C5 119.78(15) ?
C3 C4 C5 119.95(13) ?
F4 C5 C4 119.31(13) ?
F4 C5 C6 121.34(14) ?
C4 C5 C6 119.34(14) ?
F5 C6 C5 116.10(13) ?
F5 C6 C1 120.53(13) ?
C5 C6 C1 123.36(14) ?
C12 C7 C8 113.89(13) ?
C12 C7 B1 126.76(13) ?
C8 C7 B1 118.92(12) ?
F6 C8 C9 116.21(13) ?
F6 C8 C7 119.59(13) ?
C9 C8 C7 124.19(13) ?
F7 C9 C8 120.87(13) ?
F7 C9 C10 119.76(13) ?
C8 C9 C10 119.38(14) ?
F8 C10 C11 120.40(14) ?
F8 C10 C9 120.30(15) ?
C11 C10 C9 119.30(14) ?
F9 C11 C10 119.44(14) ?
F9 C11 C12 120.84(14) ?
C10 C11 C12 119.71(14) ?
F10 C12 C11 115.61(13) ?
F10 C12 C7 120.85(13) ?
C11 C12 C7 123.52(14) ?
C18 C13 C14 113.57(13) ?
C18 C13 B1 127.07(12) ?
C14 C13 B1 119.18(13) ?
F11 C14 C15 116.97(13) ?
F11 C14 C13 118.76(13) ?
C15 C14 C13 124.26(14) ?
F12 C15 C16 119.81(14) ?
F12 C15 C14 120.84(15) ?
C16 C15 C14 119.35(14) ?
F13 C16 C17 120.23(14) ?
F13 C16 C15 120.72(14) ?
C17 C16 C15 119.05(13) ?
F14 C17 C16 120.03(13) ?
F14 C17 C18 120.47(13) ?
C16 C17 C18 119.48(14) ?
F15 C18 C13 120.72(12) ?
F15 C18 C17 115.01(13) ?
C13 C18 C17 124.27(13) ?
O1 B1 C7 100.50(11) yes
O1 B1 C13 111.53(11) yes
C7 B1 C13 115.45(11) yes
O1 B1 C1 105.60(11) yes
C7 B1 C1 115.70(12) yes
C13 B1 C1 107.52(11) yes
O3 S1 O2 116.69(7) yes
O3 S1 C19 108.63(9) yes
O2 S1 C19 108.23(8) yes
O3 S1 C20 108.27(9) yes
O2 S1 C20 109.15(8) yes
C19 S1 C20 105.27(10) yes
S1 C19 H19A 109.5 ?
S1 C19 H19B 109.5 ?
H19A C19 H19B 109.5 ?
S1 C19 H19C 109.5 ?
H19A C19 H19C 109.5 ?
H19B C19 H19C 109.5 ?
S1 C20 H20A 109.5 ?
S1 C20 H20B 109.5 ?
H20A C20 H20B 109.5 ?
S1 C20 H20C 109.5 ?
H20A C20 H20C 109.5 ?
H20B C20 H20C 109.5 ?
B1 O1 H1B 113.0(15) ?
B1 O1 H1A 121.0(15) ?
H1B O1 H1A 110(2) ?
H4B O4 H4A 107(4) ?

loop_
_geom_bond_atom_site_label_1
_geom_bond_atom_site_label_2
_geom_bond_site_symmetry_2
_geom_bond_distance
_geom_bond_publ_flag
C19 S1 . 1.7545(18) yes
C20 S1 . 1.7550(19) yes
O1 B1 . 1.5651(19) yes
O2 S1 . 1.4449(12) yes
O3 S1 . 1.4447(12) yes
C1 C6 . 1.384(2) ?
C1 C2 . 1.388(2) ?
C1 B1 . 1.640(2) yes
C2 F1 . 1.3550(17) ?
C2 C3 . 1.383(2) ?
C3 F2 . 1.3438(18) ?
C3 C4 . 1.370(2) ?
C4 F3 . 1.3445(17) ?
C4 C5 . 1.376(2) ?
C5 F4 . 1.3422(18) ?
C5 C6 . 1.382(2) ?
C6 F5 . 1.3522(17) ?
C7 C12 . 1.388(2) ?
C7 C8 . 1.396(2) ?
C7 B1 . 1.631(2) yes
C8 F6 . 1.3495(16) ?
C8 C9 . 1.373(2) ?
C9 F7 . 1.3468(18) ?
C9 C10 . 1.375(2) ?
C10 F8 . 1.3428(17) ?
C10 C11 . 1.374(2) ?
C11 F9 . 1.3417(17) ?
C11 C12 . 1.385(2) ?
C12 F10 . 1.3515(17) ?
C13 C18 . 1.381(2) ?
C13 C14 . 1.389(2) ?
C13 B1 . 1.638(2) yes
C14 F11 . 1.3533(18) ?
C14 C15 . 1.379(2) ?
C15 F12 . 1.3469(18) ?
C15 C16 . 1.376(2) ?
C16 F13 . 1.3411(17) ?
C16 C17 . 1.372(2) ?
C17 F14 . 1.3423(18) ?
C17 C18 . 1.382(2) ?
C18 F15 . 1.3607(17) ?
C19 H19A . 0.9800 ?
C19 H19B . 0.9800 ?
C19 H19C . 0.9800 ?
C20 H20A . 0.9800 ?
C20 H20B . 0.9800 ?
C20 H20C . 0.9800 ?
O1 H1B . 0.85(2) ?
O1 H1A . 0.87(3) ?
O4 H4B . 0.83(3) ?
O4 H4A . 0.80(5) ?

loop_
_geom_hbond_atom_site_label_D
_geom_hbond_atom_site_label_H
_geom_hbond_atom_site_label_A
_geom_hbond_site_symmetry_A
_geom_hbond_distance_DH
_geom_hbond_distance_HA
_geom_hbond_distance_DA
_geom_hbond_angle_DHA
_geom_hbond_publ_flag
O1 H1B O4 . 0.85(2) 1.69(2) 2.5391(18) 179(2) yes
O1 H1A F1 . 0.87(3) 2.19(2) 2.7046(16) 117.0(19) yes
O4 H4B O3 2_676 0.83(3) 1.99(3) 2.807(2) 169(3) yes
O4 H4B S1 2_676 0.83(3) 2.94(3) 3.6522(17) 146(3) yes
O1 H1A O2 1_554 0.87(3) 1.95(2) 2.7291(17) 148(2) yes
O4 H4A F3 2_665 0.80(5) 2.24(5) 2.950(2) 147(5) yes
O4 H4A F15 2_675 0.80(5) 2.50(5) 3.089(2) 131(5) yes
